data_7155494
loop_
_publ_author_name
'Yang, Yanxin'
'Yan, Linfan'
'Xie, Qinyu'
'Liang, Qiuming'
'Song, Datong'

_publ_section_title
;
 Zwitterionic indenylammonium with carbon-centred reactivity towards
 reversible CO2 binding and catalytic reduction.
;
_journal_issue 10
_journal_name_full 'Organic &amp; biomolecular chemistry'
_journal_page_first 2240
_journal_page_last 2245
_journal_paper_doi 10.1039/c7ob00364a
_journal_volume 15
_journal_year 2017
_chemical_formula_sum 'C15.5 H20 Cl N O2'
_chemical_formula_weight 287.77
_space_group_crystal_system monoclinic
_space_group_IT_number 14
_space_group_name_Hall '-P 2yn'
_space_group_name_H-M_alt 'P 1 21/n 1'
_symmetry_space_group_name_Hall '-P 2yn'
_symmetry_space_group_name_H-M 'P 1 21/n 1'
_atom_sites_solution_hydrogens difmap
_audit_creation_method SHELXL-2016/4
_audit_update_record
;
2017-01-17 deposited with the CCDC.
2017-02-16 downloaded from the CCDC.
;
_cell_angle_alpha 90
_cell_angle_beta 94.666(5)
_cell_angle_gamma 90
_cell_formula_units_Z 4
_cell_length_a 7.8393(9)
_cell_length_b 10.8367(12)
_cell_length_c 17.382(2)
_cell_measurement_reflns_used 12831
_cell_measurement_temperature 150(2)
_cell_measurement_theta_max 27.465
_cell_measurement_theta_min 2.217
_cell_volume 1471.7(3)
_computing_structure_refinement 'SHELXL-2016/4 (Sheldrick, 2016)'
_diffrn_ambient_temperature 150(2)
_diffrn_measured_fraction_theta_full 1.000
_diffrn_measured_fraction_theta_max 0.998
_diffrn_measurement_device_type 'Bruker Kappa Apex II'
_diffrn_measurement_method 'Phi scan and Omega scan'
_diffrn_radiation_type MoK\a
_diffrn_radiation_wavelength 0.71073
_diffrn_reflns_av_R_equivalents 0.0925
_diffrn_reflns_av_unetI/netI 0.1108
_diffrn_reflns_Laue_measured_fraction_full 1.000
_diffrn_reflns_Laue_measured_fraction_max 0.998
_diffrn_reflns_limit_h_max 10
_diffrn_reflns_limit_h_min -9
_diffrn_reflns_limit_k_max 12
_diffrn_reflns_limit_k_min -14
_diffrn_reflns_limit_l_max 22
_diffrn_reflns_limit_l_min -22
_diffrn_reflns_number 12831
_diffrn_reflns_point_group_measured_fraction_full 1.000
_diffrn_reflns_point_group_measured_fraction_max 0.998
_diffrn_reflns_theta_full 25.242
_diffrn_reflns_theta_max 27.465
_diffrn_reflns_theta_min 2.217
_exptl_absorpt_coefficient_mu 0.259
_exptl_absorpt_correction_T_max 0.7456
_exptl_absorpt_correction_T_min 0.6536
_exptl_absorpt_correction_type multi-scan
_exptl_absorpt_process_details SADABS
_exptl_crystal_colour colorless
_exptl_crystal_density_diffrn 1.299
_exptl_crystal_description block
_exptl_crystal_F_000 612
_exptl_crystal_size_max 0.220
_exptl_crystal_size_mid 0.150
_exptl_crystal_size_min 0.120
_refine_diff_density_max 0.297
_refine_diff_density_min -0.607
_refine_diff_density_rms 0.066
_refine_ls_extinction_method none
_refine_ls_goodness_of_fit_ref 1.012
_refine_ls_hydrogen_treatment refall
_refine_ls_matrix_type full
_refine_ls_number_parameters 265
_refine_ls_number_reflns 3347
_refine_ls_number_restraints 0
_refine_ls_restrained_S_all 1.012
_refine_ls_R_factor_all 0.1588
_refine_ls_R_factor_gt 0.0664
_refine_ls_shift/su_max 0.000
_refine_ls_shift/su_mean 0.000
_refine_ls_structure_factor_coef Fsqd
_refine_ls_weighting_details 'w=1/[\s^2^(Fo^2^)+(0.0545P)^2^+1.1201P] where P=(Fo^2^+2Fc^2^)/3'
_refine_ls_weighting_scheme calc
_refine_ls_wR_factor_gt 0.1285
_refine_ls_wR_factor_ref 0.1635
_reflns_Friedel_coverage 0.000
_reflns_number_gt 1698
_reflns_number_total 3347
_reflns_threshold_expression 'I > 2\s(I)'
_cod_data_source_file c7ob00364a2.cif
_cod_data_source_block wl72
_cod_depositor_comments 'Adding full bibliography for 7155494.cif.'
_cod_original_formula_sum 'C15.50 H20 Cl N O2'
_cod_database_code 7155494
_shelx_shelxl_version_number 2016/4
_shelx_space_group_comment
;
The symmetry employed for this shelxl refinement is uniquely defined
by the following loop, which should always be used as a source of
symmetry information in preference to the above space-group names.
They are only intended as comments.
;
_shelx_estimated_absorpt_t_min 0.945
_shelx_estimated_absorpt_t_max 0.970

loop_
_space_group_symop_operation_xyz
'x, y, z'
'-x+1/2, y+1/2, -z+1/2'
'-x, -y, -z'
'x-1/2, -y-1/2, z-1/2'

loop_
_atom_site_label
_atom_site_type_symbol
_atom_site_fract_x
_atom_site_fract_y
_atom_site_fract_z
_atom_site_U_iso_or_equiv
_atom_site_adp_type
_atom_site_occupancy
_atom_site_site_symmetry_order
_atom_site_calc_flag
_atom_site_refinement_flags_occupancy
O1 O 0.1652(3) 0.4127(2) 0.98087(12) 0.0312(6) Uani 1 1 d .
O2 O -0.0875(3) 0.4304(2) 0.91188(14) 0.0359(7) Uani 1 1 d .
H2 H -0.104(5) 0.479(4) 0.947(2) 0.040(12) Uiso 1 1 d .
N1 N 0.0413(3) 0.1418(2) 0.67549(14) 0.0248(6) Uani 1 1 d .
C1 C 0.0687(4) 0.3823(3) 0.92333(17) 0.0222(7) Uani 1 1 d .
C2 C 0.1137(4) 0.2982(3) 0.86568(16) 0.0200(7) Uani 1 1 d .
C3 C 0.0119(4) 0.2676(3) 0.79664(17) 0.0211(7) Uani 1 1 d .
H3 H -0.100(4) 0.293(3) 0.7828(16) 0.020(8) Uiso 1 1 d .
C4 C 0.1023(4) 0.1899(3) 0.75296(16) 0.0205(7) Uani 1 1 d .
C5 C 0.2683(4) 0.1655(3) 0.79166(17) 0.0202(7) Uani 1 1 d .
C6 C 0.4121(4) 0.0954(3) 0.77494(19) 0.0263(8) Uani 1 1 d .
H6 H 0.415(4) 0.055(3) 0.7291(19) 0.029(9) Uiso 1 1 d .
C7 C 0.5545(5) 0.0942(3) 0.8271(2) 0.0318(9) Uani 1 1 d .
H7 H 0.650(4) 0.048(3) 0.8131(19) 0.030(9) Uiso 1 1 d .
C8 C 0.5586(5) 0.1596(4) 0.8963(2) 0.0343(9) Uani 1 1 d .
H8 H 0.658(4) 0.160(3) 0.9286(19) 0.033(10) Uiso 1 1 d .
C9 C 0.4196(4) 0.2280(3) 0.91429(19) 0.0259(8) Uani 1 1 d .
H9 H 0.416(4) 0.271(3) 0.958(2) 0.042(11) Uiso 1 1 d .
C10 C 0.2728(4) 0.2336(3) 0.86276(16) 0.0194(7) Uani 1 1 d .
C11 C -0.1360(5) 0.1865(4) 0.6517(2) 0.0317(9) Uani 1 1 d .
H11C H -0.139(4) 0.276(3) 0.6506(16) 0.022(9) Uiso 1 1 d .
H11B H -0.168(4) 0.151(3) 0.605(2) 0.041(10) Uiso 1 1 d .
H11A H -0.215(4) 0.155(3) 0.6881(17) 0.011(8) Uiso 1 1 d .
C12 C 0.1615(5) 0.1832(4) 0.6152(2) 0.0344(9) Uani 1 1 d .
H12B H 0.274(4) 0.139(3) 0.6296(17) 0.022(9) Uiso 1 1 d .
H12A H 0.119(4) 0.148(3) 0.567(2) 0.044(10) Uiso 1 1 d .
C13 C 0.1782(7) 0.3207(4) 0.6083(3) 0.0505(12) Uani 1 1 d .
H13C H 0.272(5) 0.333(4) 0.574(2) 0.054(12) Uiso 1 1 d .
H13B H 0.207(5) 0.356(4) 0.662(3) 0.067(14) Uiso 1 1 d .
H13A H 0.079(5) 0.364(4) 0.590(2) 0.047(13) Uiso 1 1 d .
C14 C 0.0410(5) 0.0004(3) 0.6744(2) 0.0316(9) Uani 1 1 d .
H14B H -0.004(4) -0.021(3) 0.622(2) 0.045(11) Uiso 1 1 d .
H14A H 0.157(4) -0.024(3) 0.6790(18) 0.027(9) Uiso 1 1 d .
C15 C -0.0632(5) -0.0572(4) 0.7328(2) 0.0336(9) Uani 1 1 d .
H15C H -0.176(5) -0.047(3) 0.722(2) 0.038(11) Uiso 1 1 d .
H15B H -0.029(4) -0.027(3) 0.785(2) 0.040(11) Uiso 1 1 d .
H15A H -0.043(5) -0.150(4) 0.734(2) 0.054(12) Uiso 1 1 d .
C16 C 0.4757(12) 0.5466(8) 0.5429(5) 0.038(2) Uani 0.5 1 d P
H16A H 0.549(10) 0.600(8) 0.559(4) 0.05(3) Uiso 0.5 1 d P
H16B H 0.401(9) 0.527(6) 0.572(4) 0.02(2) Uiso 0.5 1 d P
CL1 Cl 0.60905(16) 0.40953(12) 0.53981(7) 0.0701(4) Uani 1 1 d .

loop_
_atom_site_aniso_label
_atom_site_aniso_U_11
_atom_site_aniso_U_22
_atom_site_aniso_U_33
_atom_site_aniso_U_23
_atom_site_aniso_U_13
_atom_site_aniso_U_12
O1 0.0342(13) 0.0383(15) 0.0197(12) -0.0100(11) -0.0074(10) 0.0130(12)
O2 0.0338(15) 0.0442(16) 0.0280(14) -0.0207(13) -0.0067(11) 0.0154(13)
N1 0.0310(16) 0.0232(15) 0.0196(14) -0.0070(11) -0.0020(12) 0.0002(13)
C1 0.0274(18) 0.0212(18) 0.0177(16) 0.0006(13) 0.0001(14) 0.0060(15)
C2 0.0272(18) 0.0170(17) 0.0153(15) -0.0005(13) -0.0010(13) 0.0013(14)
C3 0.0234(18) 0.0193(17) 0.0197(16) -0.0005(14) -0.0034(13) 0.0024(15)
C4 0.0285(18) 0.0170(16) 0.0156(15) -0.0039(13) -0.0014(13) -0.0010(14)
C5 0.0253(18) 0.0167(17) 0.0184(16) 0.0003(13) 0.0016(13) -0.0011(14)
C6 0.032(2) 0.0265(19) 0.0205(17) -0.0042(15) 0.0041(15) 0.0048(16)
C7 0.029(2) 0.035(2) 0.032(2) -0.0011(17) 0.0054(16) 0.0143(18)
C8 0.028(2) 0.046(2) 0.028(2) -0.0022(17) -0.0081(16) 0.0108(19)
C9 0.0304(19) 0.0268(19) 0.0197(17) -0.0036(15) -0.0025(15) 0.0012(16)
C10 0.0286(18) 0.0132(16) 0.0165(15) 0.0009(12) 0.0018(13) 0.0005(14)
C11 0.038(2) 0.033(2) 0.0222(19) -0.0082(17) -0.0101(17) 0.0021(18)
C12 0.042(2) 0.045(2) 0.0164(18) -0.0035(17) 0.0020(16) -0.002(2)
C13 0.070(4) 0.049(3) 0.033(2) 0.006(2) 0.008(2) -0.014(3)
C14 0.037(2) 0.023(2) 0.034(2) -0.0130(16) 0.0011(17) 0.0017(18)
C15 0.036(2) 0.027(2) 0.038(2) -0.0072(17) 0.0023(18) -0.0007(19)
C16 0.038(5) 0.030(5) 0.046(5) -0.011(4) 0.011(4) 0.003(4)
CL1 0.0753(9) 0.0734(9) 0.0613(8) -0.0115(7) 0.0042(6) 0.0223(7)

loop_
_atom_type_symbol
_atom_type_description
_atom_type_scat_dispersion_real
_atom_type_scat_dispersion_imag
_atom_type_scat_source
C C 0.0033 0.0016 'International Tables Vol C Tables 4.2.6.8 and 6.1.1.4'
H H 0.0000 0.0000 'International Tables Vol C Tables 4.2.6.8 and 6.1.1.4'
N N 0.0061 0.0033 'International Tables Vol C Tables 4.2.6.8 and 6.1.1.4'
O O 0.0106 0.0060 'International Tables Vol C Tables 4.2.6.8 and 6.1.1.4'
Cl Cl 0.1484 0.1585 'International Tables Vol C Tables 4.2.6.8 and 6.1.1.4'

loop_
_geom_angle_atom_site_label_1
_geom_angle_atom_site_label_2
_geom_angle_atom_site_label_3
_geom_angle
_geom_angle_site_symmetry_1
C1 O2 H2 110(3) .
C4 N1 C11 111.1(2) .
C4 N1 C14 111.2(2) .
C11 N1 C14 108.7(3) .
C4 N1 C12 110.3(3) .
C11 N1 C12 108.9(3) .
C14 N1 C12 106.5(3) .
O1 C1 O2 120.5(3) .
O1 C1 C2 124.4(3) .
O2 C1 C2 115.1(3) .
C1 C2 C3 126.1(3) .
C1 C2 C10 127.2(3) .
C3 C2 C10 106.6(3) .
C4 C3 C2 109.3(3) .
C4 C3 H3 123.9(19) .
C2 C3 H3 126.7(18) .
C3 C4 C5 110.0(3) .
C3 C4 N1 125.1(3) .
C5 C4 N1 124.8(3) .
C6 C5 C10 119.3(3) .
C6 C5 C4 135.3(3) .
C10 C5 C4 105.4(3) .
C7 C6 C5 119.2(3) .
C7 C6 H6 120(2) .
C5 C6 H6 121(2) .
C6 C7 C8 121.5(3) .
C6 C7 H7 117(2) .
C8 C7 H7 122(2) .
C9 C8 C7 120.4(3) .
C9 C8 H8 120(2) .
C7 C8 H8 119(2) .
C8 C9 C10 120.2(3) .
C8 C9 H9 124(2) .
C10 C9 H9 116(2) .
C9 C10 C2 132.1(3) .
C9 C10 C5 119.3(3) .
C2 C10 C5 108.7(3) .
N1 C11 H11C 110.5(19) .
N1 C11 H11B 107(2) .
H11C C11 H11B 113(3) .
N1 C11 H11A 109.5(16) .
H11C C11 H11A 110(2) .
H11B C11 H11A 107(3) .
C13 C12 N1 114.0(3) .
C13 C12 H12B 114.0(18) .
N1 C12 H12B 105.3(17) .
C13 C12 H12A 111(2) .
N1 C12 H12A 107(2) .
H12B C12 H12A 105(3) .
C12 C13 H13C 105(2) .
C12 C13 H13B 108(2) .
H13C C13 H13B 112(3) .
C12 C13 H13A 116(2) .
H13C C13 H13A 111(3) .
H13B C13 H13A 104(3) .
C15 C14 N1 114.2(3) .
C15 C14 H14B 111(2) .
N1 C14 H14B 104(2) .
C15 C14 H14A 114(2) .
N1 C14 H14A 106(2) .
H14B C14 H14A 106(3) .
C14 C15 H15C 113(2) .
C14 C15 H15B 111(2) .
H15C C15 H15B 110(3) .
C14 C15 H15A 109(2) .
H15C C15 H15A 106(3) .
H15B C15 H15A 107(3) .
CL1 C16 CL1 114.4(4) 3_666
CL1 C16 H16A 108(6) 3_666
CL1 C16 H16A 101(6) .
CL1 C16 H16B 111(5) 3_666
CL1 C16 H16B 104(5) .
H16A C16 H16B 118(7) .

loop_
_geom_bond_atom_site_label_1
_geom_bond_atom_site_label_2
_geom_bond_distance
_geom_bond_site_symmetry_2
O1 C1 1.248(4) .
O2 C1 1.331(4) .
O2 H2 0.82(4) .
N1 C4 1.486(4) .
N1 C11 1.497(4) .
N1 C14 1.533(4) .
N1 C12 1.533(4) .
C1 C2 1.420(4) .
C2 C3 1.425(4) .
C2 C10 1.435(4) .
C3 C4 1.369(4) .
C3 H3 0.93(3) .
C4 C5 1.440(4) .
C5 C6 1.409(4) .
C5 C10 1.437(4) .
C6 C7 1.379(5) .
C6 H6 0.91(3) .
C7 C8 1.395(5) .
C7 H7 0.95(3) .
C8 C9 1.374(5) .
C8 H8 0.92(3) .
C9 C10 1.401(4) .
C9 H9 0.89(3) .
C11 H11C 0.97(3) .
C11 H11B 0.92(4) .
C11 H11A 0.98(3) .
C12 C13 1.501(6) .
C12 H12B 1.02(3) .
C12 H12A 0.96(4) .
C13 H13C 0.99(4) .
C13 H13B 1.02(4) .
C13 H13A 0.94(4) .
C14 C15 1.492(5) .
C14 H14B 0.98(4) .
C14 H14A 0.94(3) .
C15 H15C 0.90(4) .
C15 H15B 0.97(4) .
C15 H15A 1.02(4) .
C16 CL1 1.606(9) 3_666
C16 CL1 1.819(8) .
C16 H16A 0.85(8) .
C16 H16B 0.83(7) .

loop_
_geom_torsion_atom_site_label_1
_geom_torsion_atom_site_label_2
_geom_torsion_atom_site_label_3
_geom_torsion_atom_site_label_4
_geom_torsion
_geom_torsion_site_symmetry_1
_geom_torsion_site_symmetry_4
O1 C1 C2 C3 -175.5(3) . .
O2 C1 C2 C3 3.7(5) . .
O1 C1 C2 C10 0.4(5) . .
O2 C1 C2 C10 179.5(3) . .
C1 C2 C3 C4 175.9(3) . .
C10 C2 C3 C4 -0.7(4) . .
C2 C3 C4 C5 0.2(4) . .
C2 C3 C4 N1 -177.5(3) . .
C11 N1 C4 C3 -1.6(4) . .
C14 N1 C4 C3 -122.8(3) . .
C12 N1 C4 C3 119.3(3) . .
C11 N1 C4 C5 -179.0(3) . .
C14 N1 C4 C5 59.8(4) . .
C12 N1 C4 C5 -58.1(4) . .
C3 C4 C5 C6 -179.5(4) . .
N1 C4 C5 C6 -1.8(6) . .
C3 C4 C5 C10 0.3(3) . .
N1 C4 C5 C10 178.0(3) . .
C10 C5 C6 C7 -0.3(5) . .
C4 C5 C6 C7 179.5(4) . .
C5 C6 C7 C8 0.8(5) . .
C6 C7 C8 C9 -0.3(6) . .
C7 C8 C9 C10 -0.6(6) . .
C8 C9 C10 C2 -178.6(3) . .
C8 C9 C10 C5 1.0(5) . .
C1 C2 C10 C9 4.0(6) . .
C3 C2 C10 C9 -179.5(3) . .
C1 C2 C10 C5 -175.7(3) . .
C3 C2 C10 C5 0.9(3) . .
C6 C5 C10 C9 -0.5(5) . .
C4 C5 C10 C9 179.6(3) . .
C6 C5 C10 C2 179.2(3) . .
C4 C5 C10 C2 -0.7(3) . .
C4 N1 C12 C13 -59.0(4) . .
C11 N1 C12 C13 63.1(4) . .
C14 N1 C12 C13 -179.8(4) . .
C4 N1 C14 C15 56.8(4) . .
C11 N1 C14 C15 -65.7(4) . .
C12 N1 C14 C15 177.0(3) . .
CL1 C16 CL1 C16 0.003(1) 3_666 3_666
